data_4078011
loop_
_publ_author_name
'Michel, Olaf'
'Dietrich, H. Martin'
'Litlab\/o, Rannveig'
'T\"ornroos, Karl W.'
'Maichle-M\"ossmer, C\"acilia'
'Anwander, Reiner'

_publ_section_title
;
 Tris(pyrazolyl)borate Complexes of the Alkaline-Earth Metals:
 Alkylaluminate Precursors and Schlenk-Type Rearrangements
;
_journal_issue 8
_journal_name_full Organometallics
_journal_page_first 3119
_journal_paper_doi 10.1021/om300032c
_journal_volume 31
_journal_year 2012
_chemical_formula_moiety 'C60 H56 B2 Ca N12'
_chemical_formula_sum 'C60 H56 B2 Ca N12'
_chemical_formula_weight 1006.87
_chemical_name_systematic
; 
 ? 
;
_space_group_IT_number 15
_symmetry_cell_setting monoclinic
_symmetry_space_group_name_Hall '-C 2yc'
_symmetry_space_group_name_H-M 'C 1 2/c 1'
_atom_sites_solution_hydrogens geom
_atom_sites_solution_primary direct
_atom_sites_solution_secondary difmap
_audit_creation_method SHELXL-97
_cell_angle_alpha 90.00
_cell_angle_beta 97.6010(10)
_cell_angle_gamma 90.00
_cell_formula_units_Z 4
_cell_length_a 18.6952(10)
_cell_length_b 13.6002(7)
_cell_length_c 20.7781(11)
_cell_measurement_reflns_used 9905
_cell_measurement_temperature 123(2)
_cell_measurement_theta_max 25.36
_cell_measurement_theta_min 2.17
_cell_volume 5236.6(5)
_computing_cell_refinement 'Bruker SAINT'
_computing_data_collection 'Bruker APEX2'
_computing_data_reduction 'Bruker SAINT'
_computing_molecular_graphics 'Bruker SHELXTL'
_computing_publication_material 'Bruker SHELXTL'
_computing_structure_refinement 'SHELXL-97 (Sheldrick, 2008)'
_computing_structure_solution 'SHELXS-97 (Sheldrick, 2008)'
_diffrn_ambient_temperature 123(2)
_diffrn_measured_fraction_theta_full 1.000
_diffrn_measured_fraction_theta_max 1.000
_diffrn_measurement_device_type 'Bruker APEX-II CCD'
_diffrn_measurement_method '\w scans'
_diffrn_radiation_monochromator graphite
_diffrn_radiation_source 'TXS Rotating Anode'
_diffrn_radiation_type MoK\a
_diffrn_radiation_wavelength 0.71073
_diffrn_reflns_av_R_equivalents 0.0365
_diffrn_reflns_av_sigmaI/netI 0.0234
_diffrn_reflns_limit_h_max 22
_diffrn_reflns_limit_h_min -22
_diffrn_reflns_limit_k_max 16
_diffrn_reflns_limit_k_min -16
_diffrn_reflns_limit_l_max 25
_diffrn_reflns_limit_l_min -25
_diffrn_reflns_number 28902
_diffrn_reflns_theta_full 25.37
_diffrn_reflns_theta_max 25.37
_diffrn_reflns_theta_min 1.98
_exptl_absorpt_coefficient_mu 0.173
_exptl_absorpt_correction_T_max 0.9843
_exptl_absorpt_correction_T_min 0.9464
_exptl_absorpt_correction_type multi-scan
_exptl_absorpt_process_details
;
SADABS version 2008/1, G.M Sheldrick, University of 
G\"ttingen, Germany, 2008.
;
_exptl_crystal_colour colourless
_exptl_crystal_density_diffrn 1.277
_exptl_crystal_density_method 'not measured'
_exptl_crystal_description 'Irregular prism'
_exptl_crystal_F_000 2120
_exptl_crystal_size_max 0.32
_exptl_crystal_size_mid 0.19
_exptl_crystal_size_min 0.09
_refine_diff_density_max 0.231
_refine_diff_density_min -0.339
_refine_diff_density_rms 0.034
_refine_ls_extinction_method none
_refine_ls_goodness_of_fit_ref 1.037
_refine_ls_hydrogen_treatment mixed
_refine_ls_matrix_type full
_refine_ls_number_parameters 346
_refine_ls_number_reflns 4800
_refine_ls_number_restraints 0
_refine_ls_restrained_S_all 1.037
_refine_ls_R_factor_all 0.0413
_refine_ls_R_factor_gt 0.0338
_refine_ls_shift/su_max 0.000
_refine_ls_shift/su_mean 0.000
_refine_ls_structure_factor_coef Fsqd
_refine_ls_weighting_details 'calc w=1/[\s^2^(Fo^2^)+(0.0345P)^2^+4.6510P] where P=(Fo^2^+2Fc^2^)/3'
_refine_ls_weighting_scheme calc
_refine_ls_wR_factor_gt 0.0848
_refine_ls_wR_factor_ref 0.0896
_reflns_number_gt 4119
_reflns_number_total 4800
_reflns_threshold_expression >2sigma(I)
_cod_data_source_file om300032c_si_001.cif
_cod_data_source_block Compound8
_cod_depositor_comments
;
The following automatic conversions were performed:

'_symmetry_cell_setting' value 'Monoclinic' changed to 'monoclinic'
according to /home/saulius/struct/CIF-dictionaries/cif_core.dic
dictionary named 'cif_core.dic' version 2.4.1 from 2010-06-29.

Automatic conversion script
Id: cif_fix_values 1715 2011-07-08 13:25:40Z adriana 
;
_cod_original_sg_symbol_H-M C2/c
_cod_database_code 4078011

loop_
_symmetry_equiv_pos_as_xyz
'x, y, z'
'-x, y, -z+1/2'
'x+1/2, y+1/2, z'
'-x+1/2, y+1/2, -z+1/2'
'-x, -y, -z'
'x, -y, z-1/2'
'-x+1/2, -y+1/2, -z'
'x+1/2, -y+1/2, z-1/2'

loop_
_atom_site_label
_atom_site_type_symbol
_atom_site_fract_x
_atom_site_fract_y
_atom_site_fract_z
_atom_site_U_iso_or_equiv
_atom_site_adp_type
_atom_site_occupancy
_atom_site_symmetry_multiplicity
_atom_site_calc_flag
_atom_site_refinement_flags
Ca1 Ca 0.0000 0.15050(3) 0.2500 0.02753(11) Uani 1 2 d S
N1 N 0.07373(6) 0.03716(9) 0.19036(6) 0.0294(3) Uani 1 1 d .
C1 C 0.09745(8) -0.00199(12) 0.09048(8) 0.0361(4) Uani 1 1 d .
B1 B 0.06588(10) 0.18029(14) 0.10960(10) 0.0386(4) Uani 1 1 d .
H1B H 0.0859(9) 0.1917(12) 0.0634(8) 0.037(4) Uiso 1 1 d .
N2 N 0.07867(6) 0.07146(9) 0.12888(6) 0.0327(3) Uani 1 1 d .
C2 C 0.10590(8) -0.08558(12) 0.12775(8) 0.0346(3) Uani 1 1 d .
H2 H 0.1193 -0.1490 0.1143 0.041 Uiso 1 1 calc R
N3 N 0.10840(7) 0.24840(10) 0.15959(8) 0.0434(4) Uani 1 1 d .
C3 C 0.09090(7) -0.05886(10) 0.18947(7) 0.0276(3) Uani 1 1 d .
N4 N 0.08473(7) 0.27784(10) 0.21659(7) 0.0408(3) Uani 1 1 d .
C4 C 0.09176(7) -0.12261(10) 0.24675(7) 0.0266(3) Uani 1 1 d .
N5 N -0.01610(7) 0.20277(9) 0.09862(6) 0.0349(3) Uani 1 1 d .
C5 C 0.09078(7) -0.08520(11) 0.30890(7) 0.0306(3) Uani 1 1 d .
H5 H 0.0911 -0.0161 0.3155 0.037 Uiso 1 1 calc R
N6 N -0.06385(6) 0.16346(9) 0.13700(6) 0.0305(3) Uani 1 1 d .
C6 C 0.08941(9) -0.14751(12) 0.36116(8) 0.0378(4) Uani 1 1 d .
H6 H 0.0878 -0.1209 0.4032 0.045 Uiso 1 1 calc R
C7 C 0.09037(9) -0.24845(12) 0.35276(8) 0.0406(4) Uani 1 1 d .
H7 H 0.0894 -0.2911 0.3888 0.049 Uiso 1 1 calc R
C8 C 0.09280(9) -0.28658(12) 0.29169(8) 0.0390(4) Uani 1 1 d .
H8 H 0.0942 -0.3558 0.2857 0.047 Uiso 1 1 calc R
C9 C 0.09317(8) -0.22454(11) 0.23904(7) 0.0332(3) Uani 1 1 d .
H9 H 0.0944 -0.2516 0.1971 0.040 Uiso 1 1 calc R
C10 C 0.10549(11) 0.01251(14) 0.02049(8) 0.0501(5) Uani 1 1 d .
H10A H 0.1437 0.0607 0.0168 0.075 Uiso 1 1 calc R
H10B H 0.0599 0.0365 -0.0029 0.075 Uiso 1 1 calc R
H10C H 0.1182 -0.0502 0.0017 0.075 Uiso 1 1 calc R
C11 C 0.13739(9) 0.33623(12) 0.24650(11) 0.0496(5) Uani 1 1 d .
C12 C 0.19446(9) 0.34125(14) 0.20938(13) 0.0644(7) Uani 1 1 d .
H12 H 0.2384 0.3764 0.2199 0.077 Uiso 1 1 calc R
C13 C 0.17493(9) 0.28603(13) 0.15529(12) 0.0589(6) Uani 1 1 d .
C14 C 0.21475(11) 0.26886(18) 0.09838(15) 0.0854(9) Uani 1 1 d .
H13A H 0.2241 0.1984 0.0943 0.128 Uiso 1 1 calc R
H13B H 0.2607 0.3046 0.1048 0.128 Uiso 1 1 calc R
H13C H 0.1856 0.2924 0.0587 0.128 Uiso 1 1 calc R
C15 C 0.13175(10) 0.38892(12) 0.30734(11) 0.0546(5) Uani 1 1 d .
C16 C 0.06586(11) 0.41214(12) 0.32831(10) 0.0539(5) Uani 1 1 d .
H16 H 0.0224 0.3893 0.3041 0.065 Uiso 1 1 calc R
C17 C 0.06264(13) 0.46762(13) 0.38351(11) 0.0656(6) Uani 1 1 d .
H17 H 0.0173 0.4833 0.3968 0.079 Uiso 1 1 calc R
C18 C 0.12639(17) 0.50057(15) 0.41967(12) 0.0811(9) Uani 1 1 d .
H18 H 0.1246 0.5392 0.4575 0.097 Uiso 1 1 calc R
C19 C 0.19184(16) 0.47690(18) 0.40026(14) 0.0870(10) Uani 1 1 d .
H19 H 0.2353 0.4984 0.4252 0.104 Uiso 1 1 calc R
C20 C 0.19486(12) 0.42235(16) 0.34502(13) 0.0722(7) Uani 1 1 d .
H20 H 0.2405 0.4070 0.3321 0.087 Uiso 1 1 calc R
C21 C -0.12978(8) 0.17958(11) 0.10462(7) 0.0301(3) Uani 1 1 d .
C22 C -0.12480(8) 0.23015(12) 0.04696(8) 0.0374(4) Uani 1 1 d .
H22 H -0.1636 0.2511 0.0158 0.045 Uiso 1 1 calc R
C23 C -0.05261(9) 0.24347(12) 0.04445(8) 0.0389(4) Uani 1 1 d .
C24 C -0.01603(10) 0.29156(16) -0.00715(10) 0.0564(5) Uani 1 1 d .
H24A H 0.0183 0.3409 0.0127 0.085 Uiso 1 1 calc R
H24B H -0.0522 0.3235 -0.0387 0.085 Uiso 1 1 calc R
H24C H 0.0098 0.2418 -0.0292 0.085 Uiso 1 1 calc R
C25 C -0.19675(7) 0.14172(10) 0.12648(7) 0.0297(3) Uani 1 1 d .
C26 C -0.20528(8) 0.13010(11) 0.19139(7) 0.0308(3) Uani 1 1 d .
H26 H -0.1665 0.1461 0.2240 0.037 Uiso 1 1 calc R
C27 C -0.26951(8) 0.09549(11) 0.20922(8) 0.0362(4) Uani 1 1 d .
H27 H -0.2747 0.0889 0.2539 0.043 Uiso 1 1 calc R
C28 C -0.32622(8) 0.07035(12) 0.16223(9) 0.0395(4) Uani 1 1 d .
H28 H -0.3704 0.0470 0.1745 0.047 Uiso 1 1 calc R
C29 C -0.31793(8) 0.07963(13) 0.09760(9) 0.0420(4) Uani 1 1 d .
H29 H -0.3563 0.0615 0.0652 0.050 Uiso 1 1 calc R
C30 C -0.25409(8) 0.11516(12) 0.07957(8) 0.0374(4) Uani 1 1 d .
H30 H -0.2492 0.1215 0.0348 0.045 Uiso 1 1 calc R

loop_
_atom_site_aniso_label
_atom_site_aniso_U_11
_atom_site_aniso_U_22
_atom_site_aniso_U_33
_atom_site_aniso_U_23
_atom_site_aniso_U_13
_atom_site_aniso_U_12
Ca1 0.0201(2) 0.0238(2) 0.0386(2) 0.000 0.00332(16) 0.000
N1 0.0228(6) 0.0287(6) 0.0375(7) 0.0056(5) 0.0071(5) 0.0014(5)
C1 0.0303(8) 0.0398(9) 0.0409(9) 0.0052(7) 0.0144(7) 0.0044(7)
B1 0.0282(9) 0.0361(10) 0.0539(12) 0.0156(8) 0.0141(8) 0.0051(7)
N2 0.0245(6) 0.0350(7) 0.0403(7) 0.0102(6) 0.0113(5) 0.0033(5)
C2 0.0336(8) 0.0321(8) 0.0405(9) 0.0022(7) 0.0143(7) 0.0042(6)
N3 0.0241(7) 0.0309(7) 0.0763(10) 0.0169(7) 0.0109(7) 0.0016(5)
C3 0.0182(6) 0.0283(7) 0.0370(8) 0.0026(6) 0.0069(6) 0.0012(5)
N4 0.0262(7) 0.0297(7) 0.0636(9) 0.0145(6) -0.0050(6) -0.0030(5)
C4 0.0165(6) 0.0291(7) 0.0351(8) 0.0013(6) 0.0061(5) 0.0024(5)
N5 0.0283(6) 0.0335(7) 0.0446(8) 0.0116(6) 0.0109(6) 0.0051(5)
C5 0.0251(7) 0.0282(7) 0.0387(8) -0.0017(6) 0.0042(6) 0.0037(6)
N6 0.0241(6) 0.0300(6) 0.0386(7) 0.0050(5) 0.0087(5) 0.0025(5)
C6 0.0391(9) 0.0432(9) 0.0314(8) -0.0002(7) 0.0060(7) 0.0097(7)
C7 0.0463(10) 0.0387(9) 0.0390(9) 0.0109(7) 0.0136(7) 0.0122(7)
C8 0.0454(9) 0.0273(8) 0.0472(9) 0.0039(7) 0.0174(7) 0.0085(7)
C9 0.0361(8) 0.0304(8) 0.0354(8) -0.0006(6) 0.0127(6) 0.0040(6)
C10 0.0565(11) 0.0544(11) 0.0430(10) 0.0116(8) 0.0206(8) 0.0073(9)
C11 0.0295(8) 0.0269(8) 0.0869(14) 0.0170(9) -0.0132(9) -0.0060(7)
C12 0.0236(9) 0.0340(10) 0.133(2) 0.0196(12) 0.0011(10) -0.0067(7)
C13 0.0272(9) 0.0321(9) 0.1191(18) 0.0166(11) 0.0158(10) -0.0030(7)
C14 0.0406(11) 0.0613(14) 0.164(3) 0.0073(15) 0.0505(14) -0.0078(10)
C15 0.0424(10) 0.0276(8) 0.0849(15) 0.0217(9) -0.0242(9) -0.0121(7)
C16 0.0534(11) 0.0286(8) 0.0704(13) 0.0044(8) -0.0270(10) -0.0057(8)
C17 0.0849(15) 0.0322(9) 0.0682(13) 0.0030(9) -0.0328(12) -0.0028(10)
C18 0.124(2) 0.0329(10) 0.0703(15) 0.0133(10) -0.0486(15) -0.0243(13)
C19 0.0867(19) 0.0578(14) 0.097(2) 0.0330(14) -0.0583(16) -0.0388(14)
C20 0.0576(13) 0.0509(12) 0.0952(17) 0.0301(12) -0.0378(12) -0.0266(10)
C21 0.0271(7) 0.0284(7) 0.0351(8) 0.0004(6) 0.0051(6) 0.0066(6)
C22 0.0333(8) 0.0392(9) 0.0395(9) 0.0083(7) 0.0041(7) 0.0096(7)
C23 0.0381(9) 0.0365(9) 0.0436(9) 0.0133(7) 0.0112(7) 0.0098(7)
C24 0.0486(11) 0.0622(12) 0.0615(12) 0.0321(10) 0.0187(9) 0.0148(9)
C25 0.0241(7) 0.0254(7) 0.0392(8) -0.0004(6) 0.0031(6) 0.0067(6)
C26 0.0260(7) 0.0272(7) 0.0389(8) -0.0021(6) 0.0031(6) 0.0020(6)
C27 0.0320(8) 0.0330(8) 0.0447(9) -0.0006(7) 0.0094(7) 0.0026(6)
C28 0.0243(7) 0.0344(8) 0.0602(11) 0.0000(8) 0.0070(7) 0.0005(6)
C29 0.0263(8) 0.0435(9) 0.0535(10) -0.0054(8) -0.0049(7) 0.0029(7)
C30 0.0307(8) 0.0425(9) 0.0378(9) -0.0003(7) -0.0003(6) 0.0076(7)

loop_
_atom_type_symbol
_atom_type_description
_atom_type_scat_dispersion_real
_atom_type_scat_dispersion_imag
_atom_type_scat_source
C C 0.0033 0.0016 'International Tables Vol C Tables 4.2.6.8 and 6.1.1.4'
H H 0.0000 0.0000 'International Tables Vol C Tables 4.2.6.8 and 6.1.1.4'
B B 0.0013 0.0007 'International Tables Vol C Tables 4.2.6.8 and 6.1.1.4'
N N 0.0061 0.0033 'International Tables Vol C Tables 4.2.6.8 and 6.1.1.4'
Ca Ca 0.2262 0.3064 'International Tables Vol C Tables 4.2.6.8 and 6.1.1.4'

loop_
_geom_angle_atom_site_label_1
_geom_angle_atom_site_label_2
_geom_angle_atom_site_label_3
_geom_angle
_geom_angle_site_symmetry_1
_geom_angle_site_symmetry_3
N6 Ca1 N6 171.90(6) 2 .
N6 Ca1 N1 78.69(4) 2 2
N6 Ca1 N1 106.45(4) . 2
N6 Ca1 N1 106.45(4) 2 .
N6 Ca1 N1 78.69(4) . .
N1 Ca1 N1 103.96(5) 2 .
N6 Ca1 N4 88.32(4) 2 .
N6 Ca1 N4 86.09(4) . .
N1 Ca1 N4 166.52(4) 2 .
N1 Ca1 N4 83.04(4) . .
N6 Ca1 N4 86.09(4) 2 2
N6 Ca1 N4 88.32(4) . 2
N1 Ca1 N4 83.04(4) 2 2
N1 Ca1 N4 166.52(4) . 2
N4 Ca1 N4 92.58(7) . 2
C3 N1 N2 105.74(12) . .
C3 N1 Ca1 138.81(9) . .
N2 N1 Ca1 111.11(8) . .
N2 C1 C2 107.35(13) . .
N2 C1 C10 122.92(15) . .
C2 C1 C10 129.72(15) . .
N3 B1 N2 110.79(14) . .
N3 B1 N5 113.24(14) . .
N2 B1 N5 110.09(13) . .
C1 N2 N1 110.60(12) . .
C1 N2 B1 126.73(13) . .
N1 N2 B1 122.65(13) . .
C1 C2 C3 106.28(14) . .
C13 N3 N4 110.36(16) . .
C13 N3 B1 125.46(17) . .
N4 N3 B1 124.15(12) . .
N1 C3 C2 110.02(13) . .
N1 C3 C4 122.56(13) . .
C2 C3 C4 127.41(13) . .
C11 N4 N3 105.61(14) . .
C11 N4 Ca1 136.69(13) . .
N3 N4 Ca1 108.91(9) . .
C5 C4 C9 118.21(13) . .
C5 C4 C3 122.40(13) . .
C9 C4 C3 119.39(13) . .
C23 N5 N6 110.17(12) . .
C23 N5 B1 125.63(13) . .
N6 N5 B1 122.74(12) . .
C6 C5 C4 120.66(14) . .
C21 N6 N5 105.56(12) . .
C21 N6 Ca1 140.96(10) . .
N5 N6 Ca1 107.78(9) . .
C5 C6 C7 120.51(15) . .
C8 C7 C6 119.49(15) . .
C7 C8 C9 120.24(15) . .
C8 C9 C4 120.87(14) . .
N4 C11 C12 109.73(19) . .
N4 C11 C15 123.50(17) . .
C12 C11 C15 126.71(17) . .
C13 C12 C11 106.73(16) . .
N3 C13 C12 107.54(19) . .
N3 C13 C14 123.3(2) . .
C12 C13 C14 129.16(18) . .
C16 C15 C20 117.7(2) . .
C16 C15 C11 123.06(15) . .
C20 C15 C11 119.2(2) . .
C17 C16 C15 121.33(18) . .
C16 C17 C18 119.6(3) . .
C19 C18 C17 119.7(3) . .
C20 C19 C18 120.5(2) . .
C19 C20 C15 121.1(3) . .
N6 C21 C22 110.49(13) . .
N6 C21 C25 123.20(13) . .
C22 C21 C25 126.19(13) . .
C23 C22 C21 106.01(13) . .
N5 C23 C22 107.76(13) . .
N5 C23 C24 123.09(15) . .
C22 C23 C24 129.14(15) . .
C26 C25 C30 118.17(14) . .
C26 C25 C21 123.28(13) . .
C30 C25 C21 118.55(14) . .
C27 C26 C25 120.91(14) . .
C26 C27 C28 120.33(15) . .
C29 C28 C27 119.33(15) . .
C28 C29 C30 120.52(15) . .
C29 C30 C25 120.71(15) . .

loop_
_geom_bond_atom_site_label_1
_geom_bond_atom_site_label_2
_geom_bond_distance
_geom_bond_site_symmetry_2
Ca1 N6 2.4954(13) 2
Ca1 N6 2.4954(13) .
Ca1 N1 2.5027(12) 2
Ca1 N1 2.5027(12) .
Ca1 N4 2.5063(13) .
Ca1 N4 2.5064(13) 2
N1 C3 1.3455(18) .
N1 N2 1.3746(17) .
C1 N2 1.353(2) .
C1 C2 1.373(2) .
C1 C10 1.495(2) .
B1 N3 1.533(3) .
B1 N2 1.544(2) .
B1 N5 1.550(2) .
C2 C3 1.397(2) .
N3 C13 1.359(2) .
N3 N4 1.377(2) .
C3 C4 1.471(2) .
N4 C11 1.351(2) .
C4 C5 1.390(2) .
C4 C9 1.396(2) .
N5 C23 1.355(2) .
N5 N6 1.3810(17) .
C5 C6 1.380(2) .
N6 C21 1.3418(19) .
C6 C7 1.384(2) .
C7 C8 1.377(2) .
C8 C9 1.382(2) .
C11 C12 1.398(3) .
C11 C15 1.469(3) .
C12 C13 1.361(3) .
C13 C14 1.497(3) .
C15 C16 1.396(3) .
C15 C20 1.403(3) .
C16 C17 1.381(3) .
C17 C18 1.396(3) .
C18 C19 1.376(4) .
C19 C20 1.374(4) .
C21 C22 1.395(2) .
C21 C25 1.480(2) .
C22 C23 1.370(2) .
C23 C24 1.496(2) .
C25 C26 1.388(2) .
C25 C30 1.398(2) .
C26 C27 1.385(2) .
C27 C28 1.386(2) .
C28 C29 1.378(2) .
C29 C30 1.384(2) .

loop_
_geom_torsion_atom_site_label_1
_geom_torsion_atom_site_label_2
_geom_torsion_atom_site_label_3
_geom_torsion_atom_site_label_4
_geom_torsion
_geom_torsion_site_symmetry_1
N6 Ca1 N1 C3 69.91(15) 2
N6 Ca1 N1 C3 -116.54(15) .
N1 Ca1 N1 C3 -12.19(13) 2
N4 Ca1 N1 C3 156.08(15) .
N4 Ca1 N1 C3 -132.27(19) 2
N6 Ca1 N1 N2 -138.10(9) 2
N6 Ca1 N1 N2 35.44(9) .
N1 Ca1 N1 N2 139.79(10) 2
N4 Ca1 N1 N2 -51.94(9) .
N4 Ca1 N1 N2 19.7(2) 2
C2 C1 N2 N1 -0.81(17) .
C10 C1 N2 N1 178.69(14) .
C2 C1 N2 B1 177.65(14) .
C10 C1 N2 B1 -2.8(2) .
C3 N1 N2 C1 0.87(15) .
Ca1 N1 N2 C1 -160.38(10) .
C3 N1 N2 B1 -177.66(13) .
Ca1 N1 N2 B1 21.08(15) .
N3 B1 N2 C1 -129.97(16) .
N5 B1 N2 C1 103.99(17) .
N3 B1 N2 N1 48.31(18) .
N5 B1 N2 N1 -77.72(18) .
N2 C1 C2 C3 0.41(17) .
C10 C1 C2 C3 -179.04(16) .
N2 B1 N3 C13 94.56(18) .
N5 B1 N3 C13 -141.18(16) .
N2 B1 N3 N4 -83.52(17) .
N5 B1 N3 N4 40.7(2) .
N2 N1 C3 C2 -0.59(15) .
Ca1 N1 C3 C2 152.32(12) .
N2 N1 C3 C4 -179.86(12) .
Ca1 N1 C3 C4 -26.9(2) .
C1 C2 C3 N1 0.12(17) .
C1 C2 C3 C4 179.34(13) .
C13 N3 N4 C11 1.40(17) .
B1 N3 N4 C11 179.73(14) .
C13 N3 N4 Ca1 -152.02(11) .
B1 N3 N4 Ca1 26.31(16) .
N6 Ca1 N4 C11 -5.89(17) 2
N6 Ca1 N4 C11 168.26(17) .
N1 Ca1 N4 C11 9.5(3) 2
N1 Ca1 N4 C11 -112.68(17) .
N4 Ca1 N4 C11 80.12(17) 2
N6 Ca1 N4 N3 135.19(9) 2
N6 Ca1 N4 N3 -50.67(9) .
N1 Ca1 N4 N3 150.61(16) 2
N1 Ca1 N4 N3 28.40(9) .
N4 Ca1 N4 N3 -138.80(11) 2
N1 C3 C4 C5 -14.6(2) .
C2 C3 C4 C5 166.27(14) .
N1 C3 C4 C9 165.01(13) .
C2 C3 C4 C9 -14.1(2) .
N3 B1 N5 C23 109.17(18) .
N2 B1 N5 C23 -126.20(16) .
N3 B1 N5 N6 -86.01(17) .
N2 B1 N5 N6 38.6(2) .
C9 C4 C5 C6 -1.6(2) .
C3 C4 C5 C6 178.01(13) .
C23 N5 N6 C21 1.02(17) .
B1 N5 N6 C21 -165.88(15) .
C23 N5 N6 Ca1 -158.36(11) .
B1 N5 N6 Ca1 34.73(17) .
N6 Ca1 N6 C21 -80.06(15) 2
N1 Ca1 N6 C21 48.47(16) 2
N1 Ca1 N6 C21 149.86(16) .
N4 Ca1 N6 C21 -126.47(16) .
N4 Ca1 N6 C21 -33.76(16) 2
N6 Ca1 N6 N5 67.37(8) 2
N1 Ca1 N6 N5 -164.11(8) 2
N1 Ca1 N6 N5 -62.72(9) .
N4 Ca1 N6 N5 20.95(9) .
N4 Ca1 N6 N5 113.66(9) 2
C4 C5 C6 C7 1.2(2) .
C5 C6 C7 C8 0.1(3) .
C6 C7 C8 C9 -1.0(3) .
C7 C8 C9 C4 0.6(2) .
C5 C4 C9 C8 0.7(2) .
C3 C4 C9 C8 -178.92(14) .
N3 N4 C11 C12 -1.54(17) .
Ca1 N4 C11 C12 140.35(15) .
N3 N4 C11 C15 175.77(14) .
Ca1 N4 C11 C15 -42.3(2) .
N4 C11 C12 C13 1.2(2) .
C15 C11 C12 C13 -176.06(16) .
N4 N3 C13 C12 -0.7(2) .
B1 N3 C13 C12 -179.01(15) .
N4 N3 C13 C14 -178.85(18) .
B1 N3 C13 C14 2.8(3) .
C11 C12 C13 N3 -0.3(2) .
C11 C12 C13 C14 177.7(2) .
N4 C11 C15 C16 -22.8(3) .
C12 C11 C15 C16 154.03(18) .
N4 C11 C15 C20 160.54(16) .
C12 C11 C15 C20 -22.6(3) .
C20 C15 C16 C17 1.2(3) .
C11 C15 C16 C17 -175.49(17) .
C15 C16 C17 C18 -0.7(3) .
C16 C17 C18 C19 -0.5(3) .
C17 C18 C19 C20 1.0(3) .
C18 C19 C20 C15 -0.4(3) .
C16 C15 C20 C19 -0.7(3) .
C11 C15 C20 C19 176.16(17) .
N5 N6 C21 C22 -1.18(17) .
Ca1 N6 C21 C22 146.67(13) .
N5 N6 C21 C25 174.97(13) .
Ca1 N6 C21 C25 -37.2(2) .
N6 C21 C22 C23 0.91(18) .
C25 C21 C22 C23 -175.10(15) .
N6 N5 C23 C22 -0.48(18) .
B1 N5 C23 C22 165.96(15) .
N6 N5 C23 C24 -179.55(16) .
B1 N5 C23 C24 -13.1(3) .
C21 C22 C23 N5 -0.24(19) .
C21 C22 C23 C24 178.75(18) .
N6 C21 C25 C26 32.4(2) .
C22 C21 C25 C26 -152.02(15) .
N6 C21 C25 C30 -146.76(15) .
C22 C21 C25 C30 28.8(2) .
C30 C25 C26 C27 -1.6(2) .
C21 C25 C26 C27 179.18(13) .
C25 C26 C27 C28 1.0(2) .
C26 C27 C28 C29 0.4(2) .
C27 C28 C29 C30 -1.0(2) .
C28 C29 C30 C25 0.4(2) .
C26 C25 C30 C29 0.9(2) .
C21 C25 C30 C29 -179.82(14) .
